data_2312858
loop_
_publ_author_name
'Jakhi, Shatakshi S.'
'Dhanetwal, Meenal'
'Reddy, V. Raghavendra'
'Hathwar, Venkatesha R.'

_publ_section_title
;
 Effect of the transition metal on the structure and order-disorder phase
 transition in layered hybrid metal halides
 (CH<sub>3</sub>CH<sub>2</sub>NH<sub>3</sub>)<sub>2</sub>[MCl<sub>4</sub>]
 (M = Mn and Co).
;
_journal_issue 3
_journal_name_full 'Acta crystallographica Section B, Structural science, crystal engineering and materials'
_journal_paper_doi 10.1107/S2052520625002719
_journal_volume 81
_journal_year 2025
_chemical_formula_moiety 'Cl4 Co, 2(C2 H8 N)'
_chemical_formula_sum 'C4 H16 Cl4 Co N2'
_chemical_formula_weight 292.92
_space_group_crystal_system orthorhombic
_space_group_IT_number 19
_space_group_name_Hall 'P 2ac 2ab'
_space_group_name_H-M_alt 'P 21 21 21'
_atom_sites_solution_hydrogens difmap
_audit_creation_method
;
Olex2 1.3
(compiled 2020.11.12 svn.r5f609507 for OlexSys, GUI svn.r6408)
;
_cell_angle_alpha 90
_cell_angle_beta 90
_cell_angle_gamma 90
_cell_formula_units_Z 4
_cell_length_a 9.7066(6)
_cell_length_b 7.6312(5)
_cell_length_c 16.9019(11)
_cell_measurement_reflns_used 2145
_cell_measurement_temperature 150(2)
_cell_measurement_theta_max 25.450
_cell_measurement_theta_min 2.450
_cell_volume 1251.97(14)
_computing_cell_refinement 'SAINT V8.38A (Bruker, 2022)'
_computing_data_collection 'SAINT V8.38A (Bruker, 2022)'
_computing_data_reduction 'SAINT V8.38A (Bruker, 2022)'
_computing_molecular_graphics 'Olex2 1.3 (Dolomanov et al., 2009)'
_computing_publication_material 'Olex2 1.3 (Dolomanov et al., 2009)'
_computing_structure_refinement 'SHELXL 2014/1 (Sheldrick, 2015)'
_diffrn_ambient_temperature 150(2)
_diffrn_measured_fraction_theta_full 0.981
_diffrn_measured_fraction_theta_max 0.983
_diffrn_measurement_device_type 'Bruker D8 Quest'
_diffrn_measurement_method '\f and \w scans'
_diffrn_radiation_type MoK\a
_diffrn_radiation_wavelength 0.71073
_diffrn_reflns_av_R_equivalents 0.0245
_diffrn_reflns_av_unetI/netI 0.0262
_diffrn_reflns_Laue_measured_fraction_full 0.981
_diffrn_reflns_Laue_measured_fraction_max 0.983
_diffrn_reflns_limit_h_max 12
_diffrn_reflns_limit_h_min -9
_diffrn_reflns_limit_k_max 8
_diffrn_reflns_limit_k_min -10
_diffrn_reflns_limit_l_max 22
_diffrn_reflns_limit_l_min -22
_diffrn_reflns_number 10145
_diffrn_reflns_point_group_measured_fraction_full 0.983
_diffrn_reflns_point_group_measured_fraction_max 0.985
_diffrn_reflns_theta_full 25.242
_diffrn_reflns_theta_max 28.302
_diffrn_reflns_theta_min 2.420
_exptl_absorpt_coefficient_mu 2.178
_exptl_absorpt_correction_T_max 0.695
_exptl_absorpt_correction_T_min 0.623
_exptl_absorpt_correction_type multi-scan
_exptl_absorpt_process_details SADABS
_exptl_crystal_colour blue
_exptl_crystal_density_diffrn 1.554
_exptl_crystal_description block
_exptl_crystal_F_000 596
_exptl_crystal_size_max 0.240
_exptl_crystal_size_mid 0.190
_exptl_crystal_size_min 0.180
_refine_diff_density_max 0.221
_refine_diff_density_min -0.225
_refine_diff_density_rms 0.053
_refine_ls_abs_structure_details
;
 Refined as an inversion twin.
;
_refine_ls_abs_structure_Flack 0.498(15)
_refine_ls_extinction_method none
_refine_ls_goodness_of_fit_ref 1.102
_refine_ls_hydrogen_treatment refall
_refine_ls_matrix_type full
_refine_ls_number_parameters 165
_refine_ls_number_reflns 3035
_refine_ls_number_restraints 16
_refine_ls_restrained_S_all 1.099
_refine_ls_R_factor_all 0.0251
_refine_ls_R_factor_gt 0.0214
_refine_ls_shift/su_max 0.001
_refine_ls_shift/su_mean 0.000
_refine_ls_structure_factor_coef Fsqd
_refine_ls_weighting_details 'w=1/[\s^2^(Fo^2^)+(0.0170P)^2^+0.1464P] where P=(Fo^2^+2Fc^2^)/3'
_refine_ls_weighting_scheme calc
_refine_ls_wR_factor_gt 0.0414
_refine_ls_wR_factor_ref 0.0427
_reflns_Friedel_coverage 0.731
_reflns_Friedel_fraction_full 0.985
_reflns_Friedel_fraction_max 0.987
_reflns_number_gt 2852
_reflns_number_total 3035
_reflns_threshold_expression 'I > 2\s(I)'
_cod_data_source_file woz5005sup1.cif
_cod_data_source_block EACo_LT
_cod_database_code 2312858
_shelxl_version_number 2014-1
_shelx_space_group_comment
;
The symmetry employed for this shelxl refinement is uniquely defined
by the following loop, which should always be used as a source of
symmetry information in preference to the above space-group names.
They are only intended as comments.
;
_shelx_estimated_absorpt_t_min 0.623
_shelx_estimated_absorpt_t_max 0.695

loop_
_space_group_symop_operation_xyz
'x, y, z'
'-x+1/2, -y, z+1/2'
'-x, y+1/2, -z+1/2'
'x+1/2, -y+1/2, -z'

loop_
_atom_site_label
_atom_site_type_symbol
_atom_site_fract_x
_atom_site_fract_y
_atom_site_fract_z
_atom_site_U_iso_or_equiv
_atom_site_adp_type
_atom_site_occupancy
_atom_site_site_symmetry_order
_atom_site_calc_flag
_atom_site_refinement_flags_posn
_atom_site_refinement_flags_adp
_atom_site_refinement_flags_occupancy
_atom_site_disorder_assembly
_atom_site_disorder_group
C1 C 0.9765(3) 0.1549(4) 0.48775(13) 0.0413(8) Uani 1 1 d D . . . .
C2 C 1.0414(2) 0.3218(4) 0.46232(15) 0.0330(7) Uani 1 1 d D . . . .
C3 C 0.3214(3) 0.2678(3) 0.04734(15) 0.0425(8) Uani 1 1 d D . . . .
C4 C 0.3306(2) 0.3734(3) 0.12179(16) 0.0284(6) Uani 1 1 d D . . . .
Cl1 Cl 0.65870(7) 0.05516(7) 0.16579(4) 0.02422(14) Uani 1 1 d . . . . .
Cl2 Cl 0.72884(7) 0.34436(7) 0.33557(3) 0.02445(14) Uani 1 1 d . . . . .
Cl3 Cl 1.00223(7) 0.23998(9) 0.18568(4) 0.03137(16) Uani 1 1 d . . . . .
Cl4 Cl 0.69800(7) 0.53866(8) 0.13878(4) 0.02886(15) Uani 1 1 d . . . . .
Co1 Co 0.77626(3) 0.30076(4) 0.20517(2) 0.01987(9) Uani 1 1 d . . . . .
N1 N 1.0543(2) 0.3274(3) 0.37435(11) 0.0262(5) Uani 1 1 d D . . . .
N2 N 0.3638(2) 0.2597(2) 0.19107(12) 0.0276(5) Uani 1 1 d D . . . .
H1A H 1.0332(8) 0.0456(7) 0.4671(7) 0.074(13) Uiso 1 1 d D . . . .
H1B H 0.8746(4) 0.137(3) 0.4669(7) 0.059(10) Uiso 1 1 d D . . . .
H1C H 0.976(3) 0.146(4) 0.55027(16) 0.054(10) Uiso 1 1 d D . . . .
H1D H 0.9581(5) 0.314(4) 0.3488(6) 0.080(12) Uiso 1 1 d D . . . .
H1E H 1.0846(14) 0.4478(6) 0.3526(7) 0.055(10) Uiso 1 1 d D . . . .
H1F H 1.1222(7) 0.2340(8) 0.3534(7) 0.079(13) Uiso 1 1 d D . . . .
H2A H 1.1483(4) 0.333(4) 0.4819(7) 0.051(10) Uiso 1 1 d D . . . .
H2B H 0.9826(8) 0.4382(7) 0.4788(9) 0.041(9) Uiso 1 1 d D . . . .
H2C H 0.366(3) 0.3304(9) 0.2432(3) 0.048(9) Uiso 1 1 d D . . . .
H2D H 0.2917(6) 0.1612(7) 0.1974(16) 0.071(11) Uiso 1 1 d D . . . .
H2E H 0.4557(5) 0.1950(11) 0.1812(12) 0.050(9) Uiso 1 1 d D . . . .
H3A H 0.2910(15) 0.3494(9) -0.0003(3) 0.067(11) Uiso 1 1 d D . . . .
H3B H 0.2505(6) 0.1629(7) 0.0523(16) 0.056(10) Uiso 1 1 d D . . . .
H3C H 0.4212(5) 0.2251(17) 0.0310(9) 0.062(11) Uiso 1 1 d D . . . .
H4A H 0.4082(6) 0.4768(7) 0.1187(17) 0.048(9) Uiso 1 1 d D . . . .
H4B H 0.2298(5) 0.4308(13) 0.1340(11) 0.054(10) Uiso 1 1 d D . . . .

loop_
_atom_site_aniso_label
_atom_site_aniso_U_11
_atom_site_aniso_U_22
_atom_site_aniso_U_33
_atom_site_aniso_U_23
_atom_site_aniso_U_13
_atom_site_aniso_U_12
C1 0.045(2) 0.047(2) 0.0320(16) 0.0164(14) 0.0096(14) 0.0055(16)
C2 0.0362(17) 0.0413(17) 0.0216(13) -0.0062(13) -0.0017(11) -0.0042(15)
C3 0.066(2) 0.0323(16) 0.0287(15) -0.0001(12) 0.0009(15) -0.0035(16)
C4 0.0289(16) 0.0212(12) 0.0350(15) 0.0042(11) 0.0024(12) -0.0021(12)
Cl1 0.0255(3) 0.0195(3) 0.0277(3) -0.0033(2) -0.0019(3) -0.0023(3)
Cl2 0.0263(3) 0.0239(3) 0.0232(3) -0.0004(2) 0.0043(3) 0.0018(3)
Cl3 0.0201(3) 0.0378(4) 0.0362(4) -0.0086(3) 0.0045(3) 0.0003(3)
Cl4 0.0326(4) 0.0235(3) 0.0304(3) 0.0044(2) -0.0050(3) 0.0000(3)
Co1 0.01954(17) 0.01820(15) 0.02188(16) -0.00137(13) 0.00032(13) -0.00018(14)
N1 0.0262(12) 0.0271(12) 0.0254(11) 0.0049(10) 0.0015(9) -0.0031(10)
N2 0.0311(13) 0.0252(12) 0.0266(12) 0.0001(9) 0.0020(10) 0.0008(10)

loop_
_atom_type_symbol
_atom_type_description
_atom_type_scat_dispersion_real
_atom_type_scat_dispersion_imag
_atom_type_scat_source
C C 0.0033 0.0016 'International Tables Vol C Tables 4.2.6.8 and 6.1.1.4'
H H 0.0000 0.0000 'International Tables Vol C Tables 4.2.6.8 and 6.1.1.4'
Cl Cl 0.1484 0.1585 'International Tables Vol C Tables 4.2.6.8 and 6.1.1.4'
Co Co 0.3494 0.9721 'International Tables Vol C Tables 4.2.6.8 and 6.1.1.4'
N N 0.0061 0.0033 'International Tables Vol C Tables 4.2.6.8 and 6.1.1.4'

loop_
_geom_angle_atom_site_label_1
_geom_angle_atom_site_label_2
_geom_angle_atom_site_label_3
_geom_angle
_geom_angle_site_symmetry_1
_geom_angle_site_symmetry_3
_geom_angle_publ_flag
C2 C1 H1A 111.1(5) . . ?
C2 C1 H1B 114.2(14) . . ?
H1A C1 H1B 106.0(13) . . ?
C2 C1 H1C 110.3(17) . . ?
H1A C1 H1C 106.3(18) . . ?
H1B C1 H1C 108.7(19) . . ?
C1 C2 N1 110.4(2) . . ?
C1 C2 H2A 112.4(15) . . ?
N1 C2 H2A 102.7(7) . . ?
C1 C2 H2B 113.7(5) . . ?
N1 C2 H2B 106.0(8) . . ?
H2A C2 H2B 110.8(15) . . ?
C4 C3 H3A 109.8(5) . . ?
C4 C3 H3B 112.3(14) . . ?
H3A C3 H3B 108.9(14) . . ?
C4 C3 H3C 109.3(7) . . ?
H3A C3 H3C 103.7(12) . . ?
H3B C3 H3C 112.5(9) . . ?
N2 C4 C3 111.08(19) . . ?
N2 C4 H4A 108.0(13) . . ?
C3 C4 H4A 112.9(14) . . ?
N2 C4 H4B 106.1(10) . . ?
C3 C4 H4B 108.7(8) . . ?
H4A C4 H4B 109.7(7) . . ?
Cl4 Co1 Cl3 114.62(3) . . ?
Cl4 Co1 Cl2 107.14(3) . . ?
Cl3 Co1 Cl2 111.50(3) . . ?
Cl4 Co1 Cl1 110.15(3) . . ?
Cl3 Co1 Cl1 105.79(3) . . ?
Cl2 Co1 Cl1 107.46(3) . . ?
C2 N1 H1D 109.8(6) . . ?
C2 N1 H1E 113.9(7) . . ?
H1D N1 H1E 101.2(18) . . ?
C2 N1 H1F 112.0(7) . . ?
H1D N1 H1F 111.6(14) . . ?
H1E N1 H1F 108.0(8) . . ?
C4 N2 H2C 111.7(6) . . ?
C4 N2 H2D 111.0(13) . . ?
H2C N2 H2D 107.9(19) . . ?
C4 N2 H2E 109.8(11) . . ?
H2C N2 H2E 112(2) . . ?
H2D N2 H2E 104.7(7) . . ?

loop_
_geom_bond_atom_site_label_1
_geom_bond_atom_site_label_2
_geom_bond_distance
_geom_bond_site_symmetry_2
_geom_bond_publ_flag
C1 C2 1.485(4) . ?
C1 H1A 1.05900(15) . ?
C1 H1B 1.05900(18) . ?
C1 H1C 1.05900(16) . ?
C2 N1 1.493(3) . ?
C2 H2A 1.0920(2) . ?
C2 H2B 1.09200(15) . ?
C3 C4 1.497(4) . ?
C3 H3A 1.05900(15) . ?
C3 H3B 1.05900(15) . ?
C3 H3C 1.05900(15) . ?
C4 N2 1.492(3) . ?
C4 H4A 1.09200(17) . ?
C4 H4B 1.09200(15) . ?
Cl1 Co1 2.2929(7) . ?
Cl2 Co1 2.2761(6) . ?
Cl3 Co1 2.2661(7) . ?
Cl4 Co1 2.2654(7) . ?
N1 H1D 1.03300(17) . ?
N1 H1E 1.03300(15) . ?
N1 H1F 1.03300(15) . ?
N2 H2C 1.03300(16) . ?
N2 H2D 1.03300(15) . ?
N2 H2E 1.03300(15) . ?

_cod_database_fobs_code 2312858
